data_1545018
loop_
_publ_author_name
'El Ghayati, Lhoussaine'
'Hamou Ahabchane, Noureddine'
'Lamine Doumbia, Mohamadou'
'Sebbar, Nada Kheira'
'Essassi, El Mokhtar'
'Mague, Joel T.'

_publ_section_title
;
 1-Ethyl-4-phenyl-1,5-benzodiazepine-2-thione
;
_journal_coeditor_code SJ4080
_journal_issue 1
_journal_name_full IUCrData
_journal_page_first x161998
_journal_paper_doi 10.1107/S2414314616019982
_journal_volume 2
_journal_year 2017
_chemical_formula_iupac 'C17 H16 N2 S'
_chemical_formula_moiety 'C17 H16 N2 S'
_chemical_formula_sum 'C17 H16 N2 S'
_chemical_formula_weight 280.38
_chemical_name_systematic
;
1-Ethyl-4-phenyl-1,5-benzodiazepine-2-thione
;
_space_group_crystal_system orthorhombic
_space_group_IT_number 19
_space_group_name_Hall 'P 2ac 2ab'
_space_group_name_H-M_alt 'P 21 21 21'
_symmetry_space_group_name_Hall 'P 2ac 2ab'
_symmetry_space_group_name_H-M 'P 21 21 21'
_atom_sites_solution_hydrogens geom
_atom_sites_solution_primary direct
_atom_sites_solution_secondary difmap
_audit_creation_method SHELXL-2014/7
_cell_angle_alpha 90
_cell_angle_beta 90
_cell_angle_gamma 90
_cell_formula_units_Z 4
_cell_length_a 8.4001(8)
_cell_length_b 9.6239(9)
_cell_length_c 18.0037(18)
_cell_measurement_reflns_used 2911
_cell_measurement_temperature 296(2)
_cell_measurement_theta_max 20.9652
_cell_measurement_theta_min 2.2624
_cell_volume 1455.5(2)
_computing_cell_refinement
;
<i>SAINT</i> (Bruker, 2016)
;
_computing_data_collection
;
<i>APEX3</i> (Bruker, 2016)
;
_computing_data_reduction
;
<i>SAINT</i> (Bruker, 2016)
;
_computing_molecular_graphics
;
<i>DIAMOND</i> (Brandenburg & Putz, 2012)
;
_computing_publication_material
;
<i>SHELXTL</i> (Sheldrick, 2008)
;
_computing_structure_refinement
;
<i>SHELXL2014</i> (Sheldrick, 2015<i>b</i>)
;
_computing_structure_solution
;
<i>SHELXT</i> (Sheldrick, 2015<i>a</i>)
;
_diffrn_ambient_temperature 296(2)
_diffrn_detector_area_resol_mean 8.3333
_diffrn_measured_fraction_theta_full 0.994
_diffrn_measured_fraction_theta_max 0.991
_diffrn_measurement_device_type 'Bruker SMART APEX CCD'
_diffrn_measurement_method '\f and \w scans'
_diffrn_radiation_monochromator graphite
_diffrn_radiation_type MoK\a
_diffrn_radiation_wavelength 0.71073
_diffrn_reflns_av_R_equivalents 0.0502
_diffrn_reflns_limit_h_max 11
_diffrn_reflns_limit_h_min -11
_diffrn_reflns_limit_k_max 12
_diffrn_reflns_limit_k_min -12
_diffrn_reflns_limit_l_max 23
_diffrn_reflns_limit_l_min -23
_diffrn_reflns_number 13778
_diffrn_reflns_theta_full 28.200
_diffrn_reflns_theta_max 28.299
_diffrn_reflns_theta_min 2.262
_exptl_absorpt_coefficient_mu 0.213
_exptl_absorpt_correction_T_max 0.99
_exptl_absorpt_correction_T_min 0.83
_exptl_absorpt_correction_type multi-scan
_exptl_absorpt_process_details
;
(SADABS; Bruker, 2016)
;
_exptl_crystal_colour colourless
_exptl_crystal_density_diffrn 1.280
_exptl_crystal_density_method 'not measured'
_exptl_crystal_description plate
_exptl_crystal_F_000 592
_exptl_crystal_size_max 0.320
_exptl_crystal_size_mid 0.140
_exptl_crystal_size_min 0.050
_refine_diff_density_max 0.299
_refine_diff_density_min -0.138
_refine_ls_abs_structure_details
;
Refined as an inversion twin
;
_refine_ls_abs_structure_Flack 0.44(13)
_refine_ls_extinction_method none
_refine_ls_goodness_of_fit_ref 1.016
_refine_ls_hydrogen_treatment constr
_refine_ls_matrix_type full
_refine_ls_number_parameters 183
_refine_ls_number_reflns 3544
_refine_ls_number_restraints 0
_refine_ls_restrained_S_all 1.016
_refine_ls_R_factor_all 0.0871
_refine_ls_R_factor_gt 0.0454
_refine_ls_shift/su_max 0.000
_refine_ls_shift/su_mean 0.000
_refine_ls_structure_factor_coef Fsqd
_refine_ls_weighting_details 'w=1/[\s^2^(Fo^2^)+(0.0489P)^2^] where P=(Fo^2^+2Fc^2^)/3'
_refine_ls_weighting_scheme calc
_refine_ls_wR_factor_gt 0.1031
_refine_ls_wR_factor_ref 0.1165
_reflns_number_gt 2226
_reflns_number_total 3544
_reflns_threshold_expression 'I > 2\s(I)'
_cod_data_source_file sj4080sup1.cif
_cod_data_source_block I
_cod_database_code 1545018
_shelx_space_group_comment
;
The symmetry employed for this shelxl refinement is uniquely defined
by the following loop, which should always be used as a source of
symmetry information in preference to the above space-group names.
They are only intended as comments.
;
_shelx_estimated_absorpt_t_min 0.935
_shelx_estimated_absorpt_t_max 0.989

loop_
_space_group_symop_operation_xyz
'x, y, z'
'-x+1/2, -y, z+1/2'
'-x, y+1/2, -z+1/2'
'x+1/2, -y+1/2, -z'

loop_
_atom_site_type_symbol
_atom_site_label
_atom_site_fract_x
_atom_site_fract_y
_atom_site_fract_z
_atom_site_U_iso_or_equiv
_atom_site_adp_type
_atom_site_calc_flag
_atom_site_occupancy
S S1 0.64858(14) 0.84588(9) 0.15748(5) 0.0727(3) Uani d 1
N N1 0.8093(3) 0.5444(3) 0.32883(13) 0.0490(6) Uani d 1
N N3 0.7707(3) 0.5908(2) 0.16493(13) 0.0463(6) Uani d 1
C C1 0.7918(3) 0.4569(3) 0.19853(16) 0.0458(7) Uani d 1
C C2 0.8075(4) 0.3419(3) 0.15237(17) 0.0557(8) Uani d 1
H H2 0.8015 0.3544 0.1012 0.067 Uiso calc 1
C C3 0.8313(4) 0.2110(3) 0.17968(19) 0.0595(9) Uani d 1
H H3 0.8395 0.1358 0.1474 0.071 Uiso calc 1
C C4 0.8432(4) 0.1910(4) 0.2555(2) 0.0634(9) Uani d 1
H H4 0.8578 0.1024 0.2749 0.076 Uiso calc 1
C C5 0.8330(4) 0.3037(3) 0.30166(18) 0.0583(9) Uani d 1
H H5 0.8445 0.2902 0.3525 0.070 Uiso calc 1
C C6 0.8063(3) 0.4371(3) 0.27555(16) 0.0459(7) Uani d 1
C C7 0.7116(3) 0.6452(3) 0.32402(14) 0.0419(7) Uani d 1
C C8 0.5878(3) 0.6491(3) 0.26317(14) 0.0444(7) Uani d 1
H H8A 0.5381 0.5587 0.2577 0.053 Uiso calc 1
H H8B 0.5060 0.7168 0.2748 0.053 Uiso calc 1
C C9 0.6724(4) 0.6887(3) 0.19329(15) 0.0463(7) Uani d 1
C C10 0.7243(3) 0.7615(3) 0.37858(15) 0.0444(7) Uani d 1
C C11 0.6384(4) 0.8824(3) 0.37030(17) 0.0600(9) Uani d 1
H H11 0.5703 0.8926 0.3299 0.072 Uiso calc 1
C C12 0.6525(5) 0.9886(4) 0.4214(2) 0.0727(10) Uani d 1
H H12 0.5944 1.0700 0.4150 0.087 Uiso calc 1
C C13 0.7510(5) 0.9753(4) 0.4813(2) 0.0733(11) Uani d 1
H H13 0.7582 1.0461 0.5162 0.088 Uiso calc 1
C C14 0.8403(5) 0.8549(4) 0.48946(16) 0.0657(9) Uani d 1
H H14 0.9092 0.8459 0.5296 0.079 Uiso calc 1
C C15 0.8274(4) 0.7485(3) 0.43846(15) 0.0551(8) Uani d 1
H H15 0.8878 0.6682 0.4442 0.066 Uiso calc 1
C C16 0.8645(4) 0.6230(3) 0.09777(15) 0.0586(9) Uani d 1
H H16A 0.9555 0.5611 0.0961 0.070 Uiso calc 1
H H16B 0.9049 0.7171 0.1021 0.070 Uiso calc 1
C C17 0.7743(5) 0.6106(4) 0.02465(17) 0.0767(12) Uani d 1
H H17A 0.8460 0.6265 -0.0160 0.115 Uiso calc 1
H H17B 0.6903 0.6782 0.0233 0.115 Uiso calc 1
H H17C 0.7296 0.5191 0.0205 0.115 Uiso calc 1

loop_
_atom_site_aniso_label
_atom_site_aniso_U_11
_atom_site_aniso_U_22
_atom_site_aniso_U_33
_atom_site_aniso_U_12
_atom_site_aniso_U_13
_atom_site_aniso_U_23
S1 0.1136(8) 0.0476(5) 0.0567(5) 0.0110(5) 0.0115(5) 0.0089(4)
N1 0.0552(15) 0.0485(14) 0.0431(13) 0.0009(13) -0.0045(12) 0.0021(11)
N3 0.0532(14) 0.0441(14) 0.0416(13) -0.0043(11) 0.0024(12) -0.0025(11)
C1 0.0447(17) 0.0413(15) 0.0515(17) -0.0010(15) -0.0002(14) -0.0027(14)
C2 0.063(2) 0.0537(18) 0.0505(16) 0.0001(17) 0.0022(16) -0.0089(16)
C3 0.0574(19) 0.0484(18) 0.073(2) 0.0050(16) 0.0027(18) -0.0126(16)
C4 0.059(2) 0.048(2) 0.083(2) 0.0093(18) 0.002(2) 0.0082(16)
C5 0.061(2) 0.057(2) 0.0566(19) 0.0122(18) -0.0054(18) 0.0058(15)
C6 0.0458(17) 0.0451(17) 0.0470(17) 0.0041(14) -0.0011(13) -0.0007(13)
C7 0.0493(17) 0.0406(15) 0.0357(14) -0.0022(14) 0.0014(12) 0.0042(13)
C8 0.0477(17) 0.0422(16) 0.0434(15) -0.0016(14) -0.0009(13) -0.0019(14)
C9 0.0539(18) 0.0478(17) 0.0373(14) -0.0023(15) -0.0051(14) -0.0025(12)
C10 0.0495(17) 0.0470(17) 0.0367(14) -0.0047(14) 0.0036(14) 0.0024(13)
C11 0.074(2) 0.055(2) 0.0511(17) 0.0073(18) -0.0063(16) -0.0062(14)
C12 0.088(3) 0.059(2) 0.071(2) 0.010(2) 0.000(2) -0.0149(18)
C13 0.100(3) 0.069(3) 0.050(2) -0.017(2) 0.008(2) -0.0172(19)
C14 0.084(2) 0.073(2) 0.0404(16) -0.016(2) -0.0088(17) 0.0011(17)
C15 0.068(2) 0.0562(19) 0.0408(15) -0.0064(18) -0.0014(17) 0.0056(14)
C16 0.073(2) 0.060(2) 0.0430(16) -0.0084(18) 0.0098(15) -0.0030(15)
C17 0.116(3) 0.071(3) 0.0430(18) -0.006(2) 0.007(2) -0.0023(17)

loop_
_atom_type_symbol
_atom_type_description
_atom_type_scat_dispersion_real
_atom_type_scat_dispersion_imag
_atom_type_scat_source
C C 0.0033 0.0016 'International Tables Vol C Tables 4.2.6.8 and 6.1.1.4'
H H 0.0000 0.0000 'International Tables Vol C Tables 4.2.6.8 and 6.1.1.4'
N N 0.0061 0.0033 'International Tables Vol C Tables 4.2.6.8 and 6.1.1.4'
S S 0.1246 0.1234 'International Tables Vol C Tables 4.2.6.8 and 6.1.1.4'

loop_
_geom_angle_atom_site_label_1
_geom_angle_atom_site_label_2
_geom_angle_atom_site_label_3
_geom_angle
C7 N1 C6 120.0(2)
C9 N3 C1 122.8(2)
C9 N3 C16 119.3(2)
C1 N3 C16 117.9(2)
C2 C1 C6 118.3(3)
C2 C1 N3 118.4(3)
C6 C1 N3 123.3(2)
C3 C2 C1 122.2(3)
C3 C2 H2 118.9
C1 C2 H2 118.9
C2 C3 C4 119.6(3)
C2 C3 H3 120.2
C4 C3 H3 120.2
C5 C4 C3 119.0(3)
C5 C4 H4 120.5
C3 C4 H4 120.5
C4 C5 C6 122.6(3)
C4 C5 H5 118.7
C6 C5 H5 118.7
C5 C6 C1 118.3(3)
C5 C6 N1 116.4(3)
C1 C6 N1 125.0(2)
N1 C7 C10 118.7(2)
N1 C7 C8 120.8(2)
C10 C7 C8 120.5(2)
C9 C8 C7 106.8(2)
C9 C8 H8A 110.4
C7 C8 H8A 110.4
C9 C8 H8B 110.4
C7 C8 H8B 110.4
H8A C8 H8B 108.6
N3 C9 C8 115.5(2)
N3 C9 S1 124.2(2)
C8 C9 S1 120.2(2)
C11 C10 C15 119.1(3)
C11 C10 C7 121.7(3)
C15 C10 C7 119.2(3)
C10 C11 C12 120.6(3)
C10 C11 H11 119.7
C12 C11 H11 119.7
C13 C12 C11 120.6(3)
C13 C12 H12 119.7
C11 C12 H12 119.7
C12 C13 C14 119.4(3)
C12 C13 H13 120.3
C14 C13 H13 120.3
C15 C14 C13 120.4(3)
C15 C14 H14 119.8
C13 C14 H14 119.8
C14 C15 C10 119.9(3)
C14 C15 H15 120.0
C10 C15 H15 120.0
N3 C16 C17 115.2(3)
N3 C16 H16A 108.5
C17 C16 H16A 108.5
N3 C16 H16B 108.5
C17 C16 H16B 108.5
H16A C16 H16B 107.5
C16 C17 H17A 109.5
C16 C17 H17B 109.5
H17A C17 H17B 109.5
C16 C17 H17C 109.5
H17A C17 H17C 109.5
H17B C17 H17C 109.5

loop_
_geom_bond_atom_site_label_1
_geom_bond_atom_site_label_2
_geom_bond_distance
S1 C9 1.657(3)
N1 C7 1.274(3)
N1 C6 1.409(4)
N3 C9 1.353(4)
N3 C1 1.434(4)
N3 C16 1.476(4)
C1 C2 1.391(4)
C1 C6 1.405(4)
C2 C3 1.367(4)
C2 H2 0.9300
C3 C4 1.383(5)
C3 H3 0.9300
C4 C5 1.368(5)
C4 H4 0.9300
C5 C6 1.386(4)
C5 H5 0.9300
C7 C10 1.493(4)
C7 C8 1.511(4)
C8 C9 1.494(4)
C8 H8A 0.9700
C8 H8B 0.9700
C10 C11 1.377(4)
C10 C15 1.389(4)
C11 C12 1.380(4)
C11 H11 0.9300
C12 C13 1.364(5)
C12 H12 0.9300
C13 C14 1.388(5)
C13 H13 0.9300
C14 C15 1.380(4)
C14 H14 0.9300
C15 H15 0.9300
C16 C17 1.524(4)
C16 H16A 0.9700
C16 H16B 0.9700
C17 H17A 0.9600
C17 H17B 0.9600
C17 H17C 0.9600

loop_
_geom_hbond_atom_site_label_D
_geom_hbond_atom_site_label_H
_geom_hbond_atom_site_label_A
_geom_hbond_site_symmetry_A
_geom_hbond_distance_DH
_geom_hbond_distance_HA
_geom_hbond_distance_DA
_geom_hbond_angle_DHA
C8 H8B Cg1 3_655 0.97 2.92 3.810(3) 154
C13 H13 S1 2_675 0.97 2.86 3.706(4) 152

loop_
_geom_torsion_atom_site_label_1
_geom_torsion_atom_site_label_2
_geom_torsion_atom_site_label_3
_geom_torsion_atom_site_label_4
_geom_torsion
C9 N3 C1 C2 141.7(3)
C16 N3 C1 C2 -40.1(4)
C9 N3 C1 C6 -41.9(4)
C16 N3 C1 C6 136.3(3)
C6 C1 C2 C3 2.0(5)
N3 C1 C2 C3 178.6(3)
C1 C2 C3 C4 -1.1(5)
C2 C3 C4 C5 -1.0(5)
C3 C4 C5 C6 2.1(6)
C4 C5 C6 C1 -1.1(5)
C4 C5 C6 N1 -175.8(3)
C2 C1 C6 C5 -0.9(4)
N3 C1 C6 C5 -177.3(3)
C2 C1 C6 N1 173.3(3)
N3 C1 C6 N1 -3.1(5)
C7 N1 C6 C5 -142.0(3)
C7 N1 C6 C1 43.7(4)
C6 N1 C7 C10 -176.3(2)
C6 N1 C7 C8 2.1(4)
N1 C7 C8 C9 -75.7(3)
C10 C7 C8 C9 102.7(3)
C1 N3 C9 C8 0.8(4)
C16 N3 C9 C8 -177.4(3)
C1 N3 C9 S1 178.2(2)
C16 N3 C9 S1 0.0(4)
C7 C8 C9 N3 70.5(3)
C7 C8 C9 S1 -107.0(3)
N1 C7 C10 C11 170.5(3)
C8 C7 C10 C11 -7.9(4)
N1 C7 C10 C15 -8.3(4)
C8 C7 C10 C15 173.2(3)
C15 C10 C11 C12 -1.0(5)
C7 C10 C11 C12 -179.8(3)
C10 C11 C12 C13 -0.4(6)
C11 C12 C13 C14 1.6(6)
C12 C13 C14 C15 -1.3(6)
C13 C14 C15 C10 -0.2(5)
C11 C10 C15 C14 1.3(5)
C7 C10 C15 C14 -179.8(3)
C9 N3 C16 C17 -80.5(3)
C1 N3 C16 C17 101.3(3)

_cod_database_fobs_code 1545018
